data_4100348
loop_
_publ_author_name
'Yamamoto, Yohsuke'
'Yamamoto, Akihiro'
'Furuta, Shin-ya'
'Horie, Masanori'
'Kodama, Megumi'
'Sato, Wataru'
'Akiba, Kin-ya'
'Tsuzuki, Seiji'
'Uchimaru, Tadafumi'
'Hashizume, Daisuke'
'Iwasaki, Fujiko'

_publ_section_title 'Synthesis and Structure of 16 \p Octaalkyltetraphenylporphyrins'
_journal_issue 42
_journal_name_full 'Journal of the American Chemical Society'
_journal_page_first 14540
_journal_page_last 14541
_journal_paper_doi 10.1021/ja052842+
_journal_volume 127
_journal_year 2005
_chemical_formula_moiety 'C60 H60 N4, 2(C H2 Cl2)'
_chemical_formula_sum 'C62 H64 Cl4 N4'
_chemical_formula_weight 1006.97
_space_group_IT_number 15
_symmetry_cell_setting monoclinic
_symmetry_space_group_name_Hall '-C 2yc'
_symmetry_space_group_name_H-M 'C 1 2/c 1'
_cell_angle_alpha 90
_cell_angle_beta 128.477(1)
_cell_angle_gamma 90
_cell_formula_units_Z 4
_cell_length_a 28.0983(9)
_cell_length_b 12.0933(5)
_cell_length_c 19.9538(7)
_cell_measurement_temperature 100
_cell_volume 5308.0(3)
_diffrn_ambient_temperature 100
_exptl_crystal_density_diffrn 1.260
_cod_depositor_comments
;
 Changing _atom_site_U_iso_or_equiv, _atom_site_adp_type, _atom_site_occupancy,
 _atom_site_symmetry_multiplicity data item values for atom 'Cg' to '.' since
 the atom is a dummy atom.

 Antanas Vaitkus,
 2017-01-20
;
_cod_original_sg_symbol_H-M 'C 2/c'
_cod_database_code 4100348

loop_
_symmetry_equiv_pos_as_xyz
'x, y, z'
'-x, y, -z+1/2'
'x+1/2, y+1/2, z'
'-x+1/2, y+1/2, -z+1/2'
'-x, -y, -z'
'x, -y, z-1/2'
'-x+1/2, -y+1/2, -z'
'x+1/2, -y+1/2, z-1/2'

loop_
_atom_site_label
_atom_site_type_symbol
_atom_site_fract_x
_atom_site_fract_y
_atom_site_fract_z
_atom_site_U_iso_or_equiv
_atom_site_adp_type
_atom_site_occupancy
_atom_site_symmetry_multiplicity
_atom_site_calc_flag
_atom_site_refinement_flags
_atom_site_disorder_assembly
_atom_site_disorder_group
N21 N 0.08817(7) 0.19363(14) 0.28552(10) 0.0151(3) Uani 1 1 d . . .
N22 N 0.04019(7) 0.16297(15) 0.38158(10) 0.0154(3) Uani 1 1 d . . .
C1 C 0.08775(8) 0.16747(17) 0.22164(12) 0.0142(4) Uani 1 1 d . . .
C2 C 0.13173(9) 0.07955(18) 0.24323(12) 0.0165(4) Uani 1 1 d . . .
C3 C 0.16045(8) 0.05282(18) 0.32673(12) 0.0167(4) Uani 1 1 d . . .
C4 C 0.13279(8) 0.12417(17) 0.35454(12) 0.0153(4) Uani 1 1 d . . .
C5 C 0.14190(8) 0.12602(17) 0.43028(12) 0.0146(4) Uani 1 1 d . . .
C6 C 0.09833(9) 0.18320(16) 0.43682(12) 0.0139(4) Uani 1 1 d . . .
C7 C 0.11366(9) 0.26480(17) 0.50297(12) 0.0150(4) Uani 1 1 d . . .
C8 C 0.05985(9) 0.29423(17) 0.48419(12) 0.0146(4) Uani 1 1 d . . .
C9 C 0.01285(9) 0.22867(16) 0.40801(12) 0.0146(4) Uani 1 1 d . . .
C10 C -0.04860(9) 0.22500(16) 0.36226(12) 0.0143(4) Uani 1 1 d . . .
C11 C 0.13865(10) 0.0283(2) 0.18118(14) 0.0212(4) Uani 1 1 d . . .
H11A H 0.1726(13) -0.020(2) 0.2105(18) 0.031(7) Uiso 1 1 d . . .
H11B H 0.1448(13) 0.086(2) 0.1567(18) 0.033(7) Uiso 1 1 d . . .
C12 C 0.08309(12) -0.0366(2) 0.11043(17) 0.0325(6) Uani 1 1 d . . .
H12A H 0.0453(13) 0.014(2) 0.0787(18) 0.032(7) Uiso 1 1 d . . .
H12B H 0.0791(14) -0.097(3) 0.137(2) 0.046(9) Uiso 1 1 d . . .
H12C H 0.0855(13) -0.066(3) 0.068(2) 0.040(8) Uiso 1 1 d . . .
C21 C 0.20316(10) -0.0431(2) 0.37245(14) 0.0240(5) Uani 1 1 d . . .
H21A H 0.2334(13) -0.027(2) 0.4301(19) 0.031(7) Uiso 1 1 d . . .
H21B H 0.2223(11) -0.062(2) 0.3439(16) 0.023(6) Uiso 1 1 d . . .
C22 C 0.17103(15) -0.1490(2) 0.3668(2) 0.0396(7) Uani 1 1 d . . .
H22A H 0.1481(17) -0.136(3) 0.389(2) 0.065(11) Uiso 1 1 d . . .
H22B H 0.2032(14) -0.208(3) 0.3981(19) 0.038(8) Uiso 1 1 d . . .
H22C H 0.1417(16) -0.169(3) 0.310(2) 0.054(10) Uiso 1 1 d . . .
C31 C 0.17497(9) 0.31267(19) 0.57095(13) 0.0187(4) Uani 1 1 d . . .
H31A H 0.1675(12) 0.390(2) 0.5758(17) 0.030(7) Uiso 1 1 d . . .
H31B H 0.1969(11) 0.313(2) 0.5509(16) 0.022(6) Uiso 1 1 d . . .
C32 C 0.21178(10) 0.2519(2) 0.65751(14) 0.0250(5) Uani 1 1 d . . .
H32A H 0.1910(12) 0.248(2) 0.6824(17) 0.029(7) Uiso 1 1 d . . .
H32B H 0.2476(14) 0.287(3) 0.6941(19) 0.034(8) Uiso 1 1 d . . .
H32C H 0.2202(12) 0.170(2) 0.6522(17) 0.029(7) Uiso 1 1 d . . .
C41 C 0.04995(9) 0.38963(18) 0.52266(13) 0.0179(4) Uani 1 1 d . . .
H41A H 0.0081(11) 0.407(2) 0.4881(15) 0.013(5) Uiso 1 1 d . . .
H41B H 0.0705(11) 0.458(2) 0.5213(15) 0.017(6) Uiso 1 1 d . . .
C42 C 0.07294(11) 0.3736(2) 0.61463(14) 0.0258(5) Uani 1 1 d . . .
H42A H 0.0566(12) 0.309(2) 0.6213(17) 0.028(7) Uiso 1 1 d . . .
H42B H 0.0633(12) 0.436(2) 0.6329(18) 0.032(7) Uiso 1 1 d . . .
H42C H 0.1152(13) 0.365(2) 0.6543(17) 0.026(7) Uiso 1 1 d . . .
C51 C 0.19400(9) 0.06823(17) 0.50817(12) 0.0150(4) Uani 1 1 d . . .
C52 C 0.25363(9) 0.10022(19) 0.54657(13) 0.0200(4) Uani 1 1 d . . .
H52 H 0.2613(13) 0.160(3) 0.5263(19) 0.038(8) Uiso 1 1 d . . .
C53 C 0.30235(10) 0.0444(2) 0.61753(14) 0.0249(5) Uani 1 1 d . . .
H53 H 0.3408(14) 0.070(2) 0.6412(18) 0.037(8) Uiso 1 1 d . . .
C54 C 0.29197(11) -0.0445(2) 0.65075(14) 0.0272(5) Uani 1 1 d . . .
H54 H 0.3262(13) -0.086(3) 0.6947(19) 0.038(8) Uiso 1 1 d . . .
C55 C 0.23331(11) -0.0758(2) 0.61470(15) 0.0275(5) Uani 1 1 d . . .
H55 H 0.2256(12) -0.136(3) 0.6381(18) 0.033(7) Uiso 1 1 d . . .
C56 C 0.18416(10) -0.01891(18) 0.54391(14) 0.0205(4) Uani 1 1 d . . .
H56 H 0.1450(12) -0.040(2) 0.5184(16) 0.019(6) Uiso 1 1 d . . .
C61 C -0.08204(9) 0.27282(17) 0.39075(12) 0.0147(4) Uani 1 1 d . . .
C62 C -0.06455(9) 0.25044(18) 0.47236(13) 0.0186(4) Uani 1 1 d . . .
H62 H -0.0325(11) 0.206(2) 0.5077(16) 0.017(6) Uiso 1 1 d . . .
C63 C -0.09789(10) 0.2933(2) 0.49629(14) 0.0222(4) Uani 1 1 d . . .
H63 H -0.0868(12) 0.279(2) 0.5482(18) 0.029(7) Uiso 1 1 d . . .
C64 C -0.14910(10) 0.3568(2) 0.43937(14) 0.0235(5) Uani 1 1 d . . .
H64 H -0.1709(12) 0.383(2) 0.4563(17) 0.031(7) Uiso 1 1 d . . .
C65 C -0.16706(9) 0.37805(19) 0.35826(14) 0.0229(5) Uani 1 1 d . . .
H65 H -0.2023(13) 0.419(2) 0.3176(18) 0.030(7) Uiso 1 1 d . . .
C66 C -0.13425(9) 0.33587(18) 0.33352(13) 0.0179(4) Uani 1 1 d . . .
H66 H -0.1473(11) 0.352(2) 0.2785(16) 0.019(6) Uiso 1 1 d . . .
Cl71 Cl 0.04148(4) 0.49085(6) 0.34326(4) 0.0436(2) Uani 0.9515(17) 1 d P A 1
C71 C 0.0000 0.4083(3) 0.2500 0.0334(8) Uani 1 1 d SP . .
H71A H 0.0284 0.3601 0.2497 0.040 Uiso 0.9515(17) 1 d P A 1
Cl72 Cl -0.0229(7) 0.4868(11) 0.3003(8) 0.0436(2) Uani 0.0485(17) 1 d PD A 2
H71B H 0.0342 0.3598 0.2934 0.040 Uiso 0.0485(17) 1 d P A 2
Cl81 Cl 0.01473(5) -0.11308(7) 0.33396(6) 0.0625(3) Uani 1 1 d . . .
C81 C 0.0000 -0.0338(3) 0.2500 0.0395(9) Uani 1 2 d S . .
H81 H 0.0354 0.0144 0.2721 0.047 Uiso 1 1 d . . .
Cg . 0.12018(4) 0.12353(8) 0.28633(5) . . . . dum . . .

loop_
_atom_site_aniso_label
_atom_site_aniso_U_11
_atom_site_aniso_U_22
_atom_site_aniso_U_33
_atom_site_aniso_U_23
_atom_site_aniso_U_13
_atom_site_aniso_U_12
N21 0.0137(7) 0.0177(8) 0.0129(7) 0.0017(6) 0.0078(7) 0.0014(7)
N22 0.0147(7) 0.0188(9) 0.0128(7) 0.0005(6) 0.0087(7) 0.0019(6)
C1 0.0117(8) 0.0166(10) 0.0145(9) -0.0002(7) 0.0082(8) -0.0018(7)
C2 0.0126(8) 0.0202(10) 0.0160(9) -0.0021(8) 0.0086(8) -0.0005(8)
C3 0.0119(8) 0.0226(11) 0.0152(9) -0.0009(8) 0.0083(8) 0.0017(8)
C4 0.0127(8) 0.0178(10) 0.0147(9) 0.0011(7) 0.0081(8) 0.0020(8)
C5 0.0129(8) 0.0153(10) 0.0144(9) 0.0012(7) 0.0079(8) 0.0021(7)
C6 0.0154(8) 0.0150(10) 0.0115(8) 0.0020(7) 0.0085(8) 0.0019(7)
C7 0.0154(9) 0.0162(10) 0.0134(9) 0.0009(7) 0.0090(8) 0.0010(7)
C8 0.0143(8) 0.0164(10) 0.0113(8) 0.0011(7) 0.0071(8) 0.0015(7)
C9 0.0165(9) 0.0154(10) 0.0127(9) 0.0017(7) 0.0095(8) 0.0026(7)
C10 0.0165(9) 0.0142(9) 0.0135(9) 0.0016(7) 0.0099(8) 0.0020(7)
C11 0.0208(10) 0.0268(12) 0.0178(10) 0.0012(9) 0.0129(9) 0.0070(9)
C12 0.0361(13) 0.0318(14) 0.0258(12) -0.0107(11) 0.0174(11) -0.0002(11)
C21 0.0210(10) 0.0315(13) 0.0168(10) 0.0022(9) 0.0104(9) 0.0117(9)
C22 0.0459(16) 0.0217(13) 0.0370(15) 0.0029(11) 0.0187(14) 0.0094(12)
C31 0.0145(9) 0.0208(11) 0.0198(10) -0.0030(8) 0.0102(8) -0.0005(8)
C32 0.0157(9) 0.0338(14) 0.0148(10) -0.0043(9) 0.0042(9) 0.0004(9)
C41 0.0149(9) 0.0191(10) 0.0180(10) -0.0037(8) 0.0095(8) 0.0006(8)
C42 0.0262(11) 0.0311(13) 0.0193(11) -0.0054(9) 0.0138(10) 0.0041(10)
C51 0.0135(8) 0.0193(10) 0.0108(8) -0.0005(7) 0.0069(8) 0.0029(8)
C52 0.0177(9) 0.0236(11) 0.0197(10) 0.0024(8) 0.0121(9) 0.0020(8)
C53 0.0134(9) 0.0347(13) 0.0182(10) -0.0020(9) 0.0056(9) 0.0039(9)
C54 0.0250(11) 0.0306(13) 0.0142(10) 0.0049(9) 0.0064(9) 0.0136(10)
C55 0.0357(13) 0.0229(12) 0.0243(11) 0.0089(9) 0.0189(11) 0.0079(10)
C56 0.0194(10) 0.0214(11) 0.0199(10) 0.0021(8) 0.0119(9) 0.0012(8)
C61 0.0131(8) 0.0158(10) 0.0155(9) -0.0023(7) 0.0090(8) -0.0013(7)
C62 0.0152(9) 0.0235(11) 0.0152(9) 0.0020(8) 0.0085(8) 0.0026(8)
C63 0.0238(10) 0.0283(12) 0.0180(10) -0.0009(9) 0.0147(9) 0.0002(9)
C64 0.0185(10) 0.0294(12) 0.0279(11) -0.0052(9) 0.0170(10) -0.0008(9)
C65 0.0146(9) 0.0241(11) 0.0246(11) -0.0025(9) 0.0096(9) 0.0028(9)
C66 0.0145(9) 0.0189(10) 0.0146(9) -0.0009(8) 0.0062(8) 0.0003(8)
Cl71 0.0587(5) 0.0374(4) 0.0276(3) -0.0004(3) 0.0233(3) 0.0023(3)
C71 0.0279(17) 0.0225(17) 0.0382(19) 0.000 0.0148(16) 0.000
Cl72 0.0587(5) 0.0374(4) 0.0276(3) -0.0004(3) 0.0233(3) 0.0023(3)
Cl81 0.1050(8) 0.0441(5) 0.0535(5) 0.0120(4) 0.0567(5) 0.0021(5)
C81 0.063(3) 0.030(2) 0.0234(17) 0.000 0.0253(18) 0.000

loop_
_geom_bond_atom_site_label_1
_geom_bond_atom_site_label_2
_geom_bond_distance
_geom_bond_site_symmetry_2
_geom_bond_publ_flag
N21 C1 1.306(2) . ?
N21 C4 1.423(3) . ?
N22 C6 1.305(3) . ?
N22 C9 1.415(2) . ?
C1 C2 1.477(3) . ?
C1 C10 1.485(3) 2 ?
C2 C3 1.363(3) . ?
C2 C11 1.501(3) . ?
C3 C4 1.481(3) . ?
C3 C21 1.502(3) . ?
C4 C5 1.367(3) . ?
C5 C6 1.481(3) . ?
C5 C51 1.489(3) . ?
C6 C7 1.481(3) . ?
C7 C8 1.359(3) . ?
C7 C31 1.495(3) . ?
C8 C9 1.478(3) . ?
C8 C41 1.504(3) . ?
C9 C10 1.362(3) . ?
C10 C61 1.485(3) . ?
C10 C1 1.485(3) 2 ?
C11 C12 1.518(3) . ?
C11 H11A 0.95(3) . ?
C11 H11B 0.92(3) . ?
C12 H12A 1.04(3) . ?
C12 H12B 0.95(3) . ?
C12 H12C 0.95(3) . ?
C21 C22 1.529(4) . ?
C21 H21A 0.93(3) . ?
C21 H21B 1.02(3) . ?
C22 H22A 0.99(4) . ?
C22 H22B 1.00(3) . ?
C22 H22C 0.92(4) . ?
C31 C32 1.540(3) . ?
C31 H31A 0.98(3) . ?
C31 H31B 0.92(3) . ?
C32 H32A 0.98(3) . ?
C32 H32B 0.90(3) . ?
C32 H32C 1.04(3) . ?
C41 C42 1.532(3) . ?
C41 H41A 0.94(2) . ?
C41 H41B 1.02(3) . ?
C42 H42A 0.95(3) . ?
C42 H42B 0.95(3) . ?
C42 H42C 0.94(3) . ?
C51 C56 1.393(3) . ?
C51 C52 1.395(3) . ?
C52 C53 1.386(3) . ?
C52 H52 0.92(3) . ?
C53 C54 1.386(4) . ?
C53 H53 0.92(3) . ?
C54 C55 1.379(4) . ?
C54 H54 0.94(3) . ?
C55 C56 1.396(3) . ?
C55 H55 0.96(3) . ?
C56 H56 0.92(3) . ?
C61 C66 1.397(3) . ?
C61 C62 1.404(3) . ?
C62 C63 1.390(3) . ?
C62 H62 0.90(3) . ?
C63 C64 1.384(3) . ?
C63 H63 0.89(3) . ?
C64 C65 1.387(3) . ?
C64 H64 0.92(3) . ?
C65 C66 1.386(3) . ?
C65 H65 0.94(3) . ?
C66 H66 0.94(3) . ?
Cl71 C71 1.766(2) . ?
C71 Cl71 1.766(2) 2 ?
Cl72 C71 1.77 . ?
C71 Cl71 1.77 2 ?
C71 H71A 0.99 . ?
C71 H71B 0.99 . ?
Cl81 C81 1.742(2) . ?
C81 Cl81 1.742(2) 2 ?
C81 H81 0.99 . ?
